data_1536406
loop_
_publ_author_name
'Di Pompinio, A.'
'Continenza, A.'

_publ_section_title
;
 Structural properties of alpha-quartz under high pressure and
 amorphization effects
;
_journal_name_full 'Physical Review, Serie 3. B - Condensed Matter (18,1978-)'
_journal_page_first 12558
_journal_page_last 12565
_journal_volume 48
_journal_year 1993
_chemical_formula_sum 'O2 Si'
_chemical_name_systematic 'Si O2'
_space_group_IT_number 154
_symmetry_space_group_name_Hall 'P 32 2"'
_symmetry_space_group_name_H-M 'P 32 2 1'
_cell_angle_alpha 90
_cell_angle_beta 90
_cell_angle_gamma 120
_cell_formula_units_Z 3
_cell_length_a 5.0837
_cell_length_b 5.0837
_cell_length_c 5.4955
_cell_volume 122.998
_citation_journal_id_ASTM PRBMDO
_cod_data_source_file DiPompinio_PRBMDO_1993_1874.cif
_cod_data_source_block O2Si1
_cod_original_cell_volume 122.9979
_cod_original_formula_sum 'O2 Si1'
_cod_database_code 1536406

loop_
_symmetry_equiv_pos_as_xyz
x,y,z
-y,x-y,z+2/3
-x+y,-x,z+1/3
y,x,-z
-x,-x+y,-z+2/3
x-y,-y,-z+1/3

loop_
_atom_site_label
_atom_site_type_symbol
_atom_site_fract_x
_atom_site_fract_y
_atom_site_fract_z
_atom_site_occupancy
_atom_site_U_iso_or_equiv
Si1 Si+4 0.49 0 0.6667 1 0.0
O1 O-2 0.426 0.246 0.801 1 0.0
